data_9003380
loop_
_publ_author_name
'Jimenez, A.'
'Prieto, M.'
'Salvado, M. A.'
'Garcia-Granda S'

_publ_section_title
;
 Structure and crystallization behavior of the (Ba,Sr)HAsO4.H2O
 solid-solution in aqueous environments
;
_journal_name_full 'American Mineralogist'
_journal_page_first 601
_journal_page_last 609
_journal_volume 89
_journal_year 2004
_chemical_formula_structural BaHAsO4.H2O
_chemical_formula_sum 'As Ba H3 O5'
_space_group_IT_number 61
_symmetry_space_group_name_Hall '-P 2ac 2ab'
_symmetry_space_group_name_H-M 'P b c a'
_cell_angle_alpha 90
_cell_angle_beta 90
_cell_angle_gamma 90
_cell_formula_units_Z 8
_cell_length_a 7.7519
_cell_length_b 8.759
_cell_length_c 14.668
_cell_volume 995.941
_database_code_amcsd 0003469
_exptl_crystal_density_diffrn 3.938
_cod_original_formula_sum 'Ba As O5 H3'
_cod_database_code 9003380
_amcsd_formula_title BaHAsO4.H2O

loop_
_space_group_symop_operation_xyz
x,y,z
x,1/2-y,1/2+z
-x,1/2+y,1/2-z
1/2-x,1/2+y,z
1/2+x,1/2-y,-z
1/2+x,y,1/2-z
1/2-x,-y,1/2+z
-x,-y,-z

loop_
_atom_site_aniso_label
_atom_site_aniso_U_11
_atom_site_aniso_U_22
_atom_site_aniso_U_33
_atom_site_aniso_U_12
_atom_site_aniso_U_13
_atom_site_aniso_U_23
Ba 0.01000 0.01100 0.00800 0.00100 0.00000 -0.00100
As 0.00900 0.00800 0.00500 0.00000 0.00000 0.00000
O1 0.03300 0.01600 0.00700 -0.00600 -0.00100 -0.00200
O2 0.01800 0.00900 0.01200 -0.00600 -0.00300 0.00200
O3 0.01000 0.02700 0.01500 -0.00400 0.00700 -0.00800
O4 0.01300 0.01300 0.01600 0.00400 0.00000 0.00600
Ow5 0.02600 0.01400 0.00700 -0.00100 0.00000 0.00200

loop_
_atom_site_label
_atom_site_fract_x
_atom_site_fract_y
_atom_site_fract_z
_atom_site_U_iso_or_equiv
_atom_site_type_symbol
_atom_site_attached_hydrogens
Ba -0.36090 0.18540 0.08220 0.01000 Ba 0
As 0.15130 0.05940 0.11280 0.00700 As 0
O1 0.21400 0.15820 0.21120 0.01800 O 0
O2 0.09060 -0.11040 0.15390 0.01300 O 0
O3 0.31660 0.05440 0.04130 0.01700 O 0
O4 -0.00940 0.16090 0.06600 0.01400 O 0
Ow5 0.87980 0.09510 0.66260 0.01600 O 0
H1 0.16870 0.24290 0.21160 0.09000 H 0
H2 -0.53690 0.34920 0.37280 0.09000 H 0
H3 -0.54130 0.42200 0.28240 0.09000 H 0

loop_
_cod_changelog_entry_id
_cod_changelog_entry_author
_cod_changelog_entry_date
_cod_changelog_entry_text
1
;cod-tools version 3.8.0
Id: cif_guess_AMCSD_atom_types 9581 2023-05-17 12:35:41Z saulius
;
2023-05-18T08:40:33+03:00
;Derived atom types and hydrogen counts
from atom names that follow the AMCSD naming convention
(Wat == water, O-H == hydroxyl).
;

loop_
_cod_related_entry_id
_cod_related_entry_database
_cod_related_entry_code
1 AMCSD 0003469
